data_7034765
loop_
_publ_author_name
'Matsumoto, Takuya'
'Tanaka, Kazuo'
'Tanaka, Kazuyoshi'
'Chujo, Yoshiki'

_publ_section_title
;
 Synthesis and characterization of heterofluorenes containing
 four-coordinated group 13 elements: theoretical and experimental analyses
 and comparison of structures, optical properties and electronic states.
;
_journal_issue 18
_journal_name_full 'Dalton transactions (Cambridge, England : 2003)'
_journal_page_first 8697
_journal_page_last 8707
_journal_paper_doi 10.1039/c5dt00718f
_journal_volume 44
_journal_year 2015
_chemical_formula_sum 'C29 H36 Ga N'
_chemical_formula_weight 468.31
_chemical_name_systematic
; 
 ? 
;
_space_group_IT_number 14
_symmetry_cell_setting monoclinic
_symmetry_space_group_name_Hall '-P 2ybc'
_symmetry_space_group_name_H-M 'P 1 21/c 1'
_atom_sites_solution_hydrogens geom
_atom_sites_solution_primary direct
_atom_sites_solution_secondary difmap
_audit_creation_method SHELXL-97
_audit_update_record
;
2015-03-23 deposited with the CCDC.
2015-03-26 downloaded from the CCDC.
;
_cell_angle_alpha 90.00
_cell_angle_beta 95.569(7)
_cell_angle_gamma 90.00
_cell_formula_units_Z 4
_cell_length_a 8.0444(3)
_cell_length_b 11.9945(4)
_cell_length_c 25.5765(8)
_cell_measurement_reflns_used 16324
_cell_measurement_temperature 93(2)
_cell_measurement_theta_max 27.47
_cell_measurement_theta_min 3.06
_cell_volume 2456.19(15)
_computing_cell_refinement PROCESS-AUTO
_computing_data_collection PROCESS-AUTO
_computing_data_reduction 'Yadokari-XG (Wakita, Nemoto et al., 2009)'
_computing_molecular_graphics 'Yadokari-XG (Wakita, Nemoto et al., 2009)'
_computing_publication_material 'Yadokari-XG (Wakita, Nemoto et al., 2009)'
_computing_structure_refinement 'SHELXL-97 (Sheldrick, 1997)'
_computing_structure_solution 'SHELXS-97 (Sheldrick, 1990)'
_diffrn_ambient_temperature 93(2)
_diffrn_measured_fraction_theta_full 0.998
_diffrn_measured_fraction_theta_max 0.998
_diffrn_measurement_device_type 'rigaku raxis rapid'
_diffrn_measurement_method 'oscillation method'
_diffrn_radiation_monochromator graphite
_diffrn_radiation_source 'fine-focus sealed tube'
_diffrn_radiation_type MoK\a
_diffrn_radiation_wavelength 0.71075
_diffrn_reflns_av_R_equivalents 0.0692
_diffrn_reflns_av_unetI/netI 0.0588
_diffrn_reflns_limit_h_max 10
_diffrn_reflns_limit_h_min -10
_diffrn_reflns_limit_k_max 15
_diffrn_reflns_limit_k_min -15
_diffrn_reflns_limit_l_max 33
_diffrn_reflns_limit_l_min -33
_diffrn_reflns_number 22122
_diffrn_reflns_theta_full 27.47
_diffrn_reflns_theta_max 27.47
_diffrn_reflns_theta_min 3.06
_exptl_absorpt_coefficient_mu 1.136
_exptl_absorpt_correction_T_max 0.7268
_exptl_absorpt_correction_T_min 0.7268
_exptl_absorpt_correction_type multi-scan
_exptl_crystal_colour colorless
_exptl_crystal_density_diffrn 1.266
_exptl_crystal_density_method 'not measured'
_exptl_crystal_description block
_exptl_crystal_F_000 992
_exptl_crystal_size_max 0.30
_exptl_crystal_size_mid 0.30
_exptl_crystal_size_min 0.30
_refine_diff_density_max 0.629
_refine_diff_density_min -0.452
_refine_diff_density_rms 0.079
_refine_ls_extinction_method none
_refine_ls_goodness_of_fit_ref 1.045
_refine_ls_hydrogen_treatment mixed
_refine_ls_matrix_type full
_refine_ls_number_parameters 387
_refine_ls_number_reflns 5611
_refine_ls_number_restraints 0
_refine_ls_restrained_S_all 1.045
_refine_ls_R_factor_all 0.0631
_refine_ls_R_factor_gt 0.0438
_refine_ls_shift/su_max 0.002
_refine_ls_shift/su_mean 0.000
_refine_ls_structure_factor_coef Fsqd
_refine_ls_weighting_details 'calc w=1/[\s^2^(Fo^2^)+(0.0188P)^2^+2.9933P] where P=(Fo^2^+2Fc^2^)/3'
_refine_ls_weighting_scheme calc
_refine_ls_wR_factor_gt 0.0807
_refine_ls_wR_factor_ref 0.0896
_reflns_number_gt 4473
_reflns_number_total 5611
_reflns_threshold_expression >2sigma(I)
_cod_data_source_file c5dt00718f2.cif
_cod_data_source_block 1
_cod_depositor_comments 'Adding full bibliography for 7034763--7034766.cif.'
_cod_original_cell_volume 2456.19(14)
_cod_original_sg_symbol_H-M P21/c
_cod_database_code 7034765

loop_
_symmetry_equiv_pos_as_xyz
'x, y, z'
'-x, y+1/2, -z+1/2'
'-x, -y, -z'
'x, -y-1/2, z-1/2'

loop_
_atom_site_label
_atom_site_type_symbol
_atom_site_fract_x
_atom_site_fract_y
_atom_site_fract_z
_atom_site_U_iso_or_equiv
_atom_site_adp_type
_atom_site_occupancy
_atom_site_symmetry_multiplicity
_atom_site_calc_flag
_atom_site_refinement_flags
C1 C 0.7066(3) 0.2693(2) 0.82375(9) 0.0180(5) Uani 1 1 d .
C2 C 0.6407(3) 0.2466(2) 0.77204(10) 0.0206(5) Uani 1 1 d .
H2A H 0.578(3) 0.306(2) 0.7526(10) 0.025(7) Uiso 1 1 d .
C3 C 0.6714(3) 0.1463(2) 0.74765(10) 0.0220(6) Uani 1 1 d .
H3A H 0.631(3) 0.133(2) 0.7121(10) 0.018(7) Uiso 1 1 d .
C4 C 0.7671(3) 0.0659(2) 0.77490(11) 0.0230(6) Uani 1 1 d .
H4A H 0.790(3) 0.003(3) 0.7607(11) 0.028(8) Uiso 1 1 d .
C5 C 0.8337(3) 0.0850(2) 0.82636(10) 0.0206(5) Uani 1 1 d .
H5A H 0.8982 0.0304 0.8444 0.025 Uiso 1 1 calc R
C6 C 0.8043(3) 0.1856(2) 0.85107(9) 0.0175(5) Uani 1 1 d .
C7 C 0.8743(3) 0.2124(2) 0.90620(9) 0.0177(5) Uani 1 1 d .
C8 C 0.9734(3) 0.1370(2) 0.93752(10) 0.0226(6) Uani 1 1 d .
H8A H 0.996(3) 0.064(3) 0.9258(11) 0.028(8) Uiso 1 1 d .
C9 C 1.0426(3) 0.1687(3) 0.98702(11) 0.0266(6) Uani 1 1 d .
H9A H 1.109(3) 0.116(2) 1.0094(11) 0.024(7) Uiso 1 1 d .
C10 C 1.0161(3) 0.2751(3) 1.00588(10) 0.0265(6) Uani 1 1 d .
H10A H 1.067(3) 0.298(2) 1.0371(12) 0.032(8) Uiso 1 1 d .
C11 C 0.9130(3) 0.3487(3) 0.97562(10) 0.0239(6) Uani 1 1 d .
H11A H 0.893(3) 0.418(2) 0.9898(10) 0.016(7) Uiso 1 1 d .
C12 C 0.8388(3) 0.3184(2) 0.92596(10) 0.0201(5) Uani 1 1 d .
Ga1 Ga 0.67964(3) 0.39328(2) 0.873088(10) 0.01779(9) Uani 1 1 d .
C13 C 0.6201(3) 0.5529(2) 0.87295(9) 0.0180(5) Uani 1 1 d .
C14 C 0.6927(3) 0.6489(2) 0.85212(9) 0.0177(5) Uani 1 1 d .
C15 C 0.6265(3) 0.7531(2) 0.86239(9) 0.0176(5) Uani 1 1 d .
H15A H 0.673(3) 0.815(2) 0.8488(9) 0.008(6) Uiso 1 1 d .
C16 C 0.4907(3) 0.7687(2) 0.89217(9) 0.0174(5) Uani 1 1 d .
C17 C 0.4194(3) 0.6738(2) 0.91161(10) 0.0186(5) Uani 1 1 d .
H17A H 0.327(4) 0.681(3) 0.9308(11) 0.034(8) Uiso 1 1 d .
C18 C 0.4837(3) 0.5683(2) 0.90236(9) 0.0181(5) Uani 1 1 d .
C19 C 0.8400(3) 0.6371(2) 0.81806(10) 0.0201(5) Uani 1 1 d .
C20 C 0.9869(3) 0.5780(2) 0.84922(10) 0.0259(6) Uani 1 1 d .
H20A H 1.0208 0.6199 0.8804 0.039 Uiso 1 1 calc R
H20B H 1.0787 0.5727 0.8280 0.039 Uiso 1 1 calc R
H20C H 0.9532 0.5046 0.8587 0.039 Uiso 1 1 calc R
C21 C 0.7838(3) 0.5697(2) 0.76846(10) 0.0260(6) Uani 1 1 d .
H21A H 0.8746 0.5642 0.7468 0.039 Uiso 1 1 calc R
H21B H 0.6910 0.6064 0.7492 0.039 Uiso 1 1 calc R
H21C H 0.7508 0.4963 0.7783 0.039 Uiso 1 1 calc R
C22 C 0.9033(3) 0.7502(2) 0.80015(12) 0.0306(7) Uani 1 1 d .
H22A H 0.8139 0.7888 0.7801 0.046 Uiso 1 1 calc R
H22B H 0.9934 0.7386 0.7787 0.046 Uiso 1 1 calc R
H22C H 0.9420 0.7938 0.8304 0.046 Uiso 1 1 calc R
C23 C 0.4299(3) 0.8864(2) 0.90270(9) 0.0188(5) Uani 1 1 d .
C24 C 0.5726(3) 0.9506(2) 0.93403(11) 0.0223(6) Uani 1 1 d .
H24A H 0.670(3) 0.957(2) 0.9143(11) 0.023(7) Uiso 1 1 d .
H24B H 0.605(3) 0.915(2) 0.9667(10) 0.017(7) Uiso 1 1 d .
H24C H 0.538(4) 1.028(3) 0.9410(12) 0.036(8) Uiso 1 1 d .
C25 C 0.2794(3) 0.8863(3) 0.93500(11) 0.0241(6) Uani 1 1 d .
H25A H 0.306(3) 0.848(2) 0.9694(11) 0.022(7) Uiso 1 1 d .
H25B H 0.184(3) 0.846(2) 0.9165(10) 0.023(7) Uiso 1 1 d .
H25C H 0.252(3) 0.958(3) 0.9410(11) 0.029(8) Uiso 1 1 d .
C26 C 0.3797(4) 0.9467(3) 0.85061(11) 0.0253(6) Uani 1 1 d .
H26A H 0.291(3) 0.904(2) 0.8306(11) 0.028(8) Uiso 1 1 d .
H26B H 0.478(4) 0.956(3) 0.8288(12) 0.037(8) Uiso 1 1 d .
H26C H 0.337(3) 1.019(3) 0.8564(11) 0.027(8) Uiso 1 1 d .
C27 C 0.4085(3) 0.4669(2) 0.92705(11) 0.0214(6) Uani 1 1 d .
H27A H 0.460(3) 0.455(2) 0.9630(11) 0.029(8) Uiso 1 1 d .
H27B H 0.290(4) 0.477(2) 0.9292(11) 0.030(8) Uiso 1 1 d .
N1 N 0.4397(3) 0.36472(18) 0.89702(8) 0.0198(5) Uani 1 1 d .
C28 C 0.4262(4) 0.2635(3) 0.92967(12) 0.0275(6) Uani 1 1 d .
H28A H 0.510(3) 0.267(2) 0.9604(11) 0.024(7) Uiso 1 1 d .
H28B H 0.454(3) 0.198(3) 0.9081(11) 0.029(8) Uiso 1 1 d .
H28C H 0.313(4) 0.260(3) 0.9405(12) 0.047(10) Uiso 1 1 d .
C29 C 0.3164(3) 0.3560(3) 0.84998(11) 0.0260(6) Uani 1 1 d .
H29A H 0.325(3) 0.426(3) 0.8293(11) 0.027(8) Uiso 1 1 d .
H29B H 0.345(3) 0.290(2) 0.8286(10) 0.023(7) Uiso 1 1 d .
H29C H 0.204(4) 0.348(3) 0.8606(12) 0.040(9) Uiso 1 1 d .

loop_
_atom_site_aniso_label
_atom_site_aniso_U_11
_atom_site_aniso_U_22
_atom_site_aniso_U_33
_atom_site_aniso_U_23
_atom_site_aniso_U_13
_atom_site_aniso_U_12
C1 0.0176(12) 0.0201(14) 0.0163(12) 0.0014(10) 0.0011(9) -0.0016(10)
C2 0.0200(12) 0.0221(15) 0.0197(13) 0.0009(11) 0.0021(10) 0.0031(10)
C3 0.0204(13) 0.0275(15) 0.0181(13) -0.0015(11) 0.0011(10) -0.0021(11)
C4 0.0240(13) 0.0196(15) 0.0266(14) -0.0060(12) 0.0084(11) -0.0023(11)
C5 0.0197(12) 0.0182(15) 0.0242(13) 0.0017(11) 0.0031(10) 0.0019(10)
C6 0.0151(11) 0.0183(14) 0.0196(12) 0.0003(10) 0.0038(9) 0.0000(9)
C7 0.0150(11) 0.0208(14) 0.0172(12) 0.0026(10) 0.0020(9) 0.0024(9)
C8 0.0190(12) 0.0246(16) 0.0244(14) 0.0039(12) 0.0026(10) 0.0042(10)
C9 0.0204(13) 0.0358(18) 0.0234(14) 0.0077(13) 0.0017(11) 0.0026(12)
C10 0.0204(13) 0.0424(19) 0.0163(13) 0.0012(13) 0.0009(10) -0.0047(12)
C11 0.0239(13) 0.0274(16) 0.0208(13) -0.0038(12) 0.0036(11) -0.0012(11)
C12 0.0181(12) 0.0233(15) 0.0190(13) 0.0001(11) 0.0021(10) 0.0002(10)
Ga1 0.01979(14) 0.01563(15) 0.01768(14) -0.00033(12) 0.00038(10) 0.00235(11)
C13 0.0201(12) 0.0165(14) 0.0170(12) 0.0005(10) -0.0002(10) 0.0010(10)
C14 0.0172(11) 0.0186(14) 0.0168(12) -0.0007(10) -0.0012(9) 0.0004(9)
C15 0.0190(12) 0.0175(14) 0.0163(12) 0.0014(10) 0.0014(9) -0.0027(10)
C16 0.0166(11) 0.0179(14) 0.0170(12) -0.0040(10) -0.0018(9) 0.0009(9)
C17 0.0174(12) 0.0209(14) 0.0180(12) -0.0018(11) 0.0041(10) 0.0005(10)
C18 0.0184(12) 0.0180(13) 0.0178(12) -0.0013(10) 0.0007(10) -0.0019(9)
C19 0.0175(12) 0.0208(14) 0.0223(13) 0.0007(11) 0.0035(10) 0.0022(10)
C20 0.0182(12) 0.0337(17) 0.0261(14) -0.0012(12) 0.0032(10) 0.0028(11)
C21 0.0247(13) 0.0318(17) 0.0222(13) -0.0036(12) 0.0059(11) -0.0010(11)
C22 0.0289(15) 0.0243(17) 0.0409(17) 0.0013(13) 0.0157(13) -0.0002(12)
C23 0.0195(11) 0.0170(13) 0.0197(12) -0.0015(11) 0.0005(9) 0.0030(10)
C24 0.0232(13) 0.0190(15) 0.0238(14) -0.0016(12) -0.0014(11) 0.0006(11)
C25 0.0244(13) 0.0216(16) 0.0267(14) -0.0037(13) 0.0045(11) 0.0041(12)
C26 0.0320(15) 0.0214(16) 0.0220(14) -0.0012(12) 0.0000(12) 0.0067(12)
C27 0.0227(13) 0.0192(14) 0.0235(14) -0.0018(11) 0.0082(11) -0.0006(10)
N1 0.0254(11) 0.0147(12) 0.0190(11) 0.0018(9) 0.0008(9) -0.0011(8)
C28 0.0285(15) 0.0209(16) 0.0335(16) 0.0046(13) 0.0057(13) -0.0011(12)
C29 0.0222(14) 0.0273(17) 0.0275(15) -0.0041(13) -0.0019(11) 0.0022(11)

loop_
_atom_type_symbol
_atom_type_description
_atom_type_scat_dispersion_real
_atom_type_scat_dispersion_imag
_atom_type_scat_source
C C 0.0033 0.0016 'International Tables Vol C Tables 4.2.6.8 and 6.1.1.4'
H H 0.0000 0.0000 'International Tables Vol C Tables 4.2.6.8 and 6.1.1.4'
Ga Ga 0.2307 1.6083 'International Tables Vol C Tables 4.2.6.8 and 6.1.1.4'
N N 0.0061 0.0033 'International Tables Vol C Tables 4.2.6.8 and 6.1.1.4'

loop_
_geom_angle_atom_site_label_1
_geom_angle_atom_site_label_2
_geom_angle_atom_site_label_3
_geom_angle
C2 C1 C6 117.9(2)
C2 C1 Ga1 133.90(19)
C6 C1 Ga1 107.96(17)
C3 C2 C1 121.6(2)
C4 C3 C2 119.6(2)
C3 C4 C5 120.4(3)
C4 C5 C6 120.4(2)
C5 C6 C1 120.0(2)
C5 C6 C7 123.2(2)
C1 C6 C7 116.8(2)
C8 C7 C12 120.0(2)
C8 C7 C6 122.5(2)
C12 C7 C6 117.4(2)
C9 C8 C7 120.0(3)
C8 C9 C10 120.6(3)
C9 C10 C11 119.5(3)
C10 C11 C12 121.3(3)
C11 C12 C7 118.5(2)
C11 C12 Ga1 133.8(2)
C7 C12 Ga1 107.67(17)
C13 Ga1 C1 140.41(10)
C13 Ga1 C12 125.49(10)
C1 Ga1 C12 89.50(10)
C13 Ga1 N1 85.94(9)
C1 Ga1 N1 102.92(9)
C12 Ga1 N1 106.09(9)
C18 C13 C14 117.9(2)
C18 C13 Ga1 109.26(18)
C14 C13 Ga1 132.78(19)
C15 C14 C13 118.5(2)
C15 C14 C19 121.1(2)
C13 C14 C19 120.3(2)
C14 C15 C16 123.7(2)
C17 C16 C15 117.1(2)
C17 C16 C23 123.0(2)
C15 C16 C23 119.9(2)
C16 C17 C18 120.7(2)
C17 C18 C13 122.2(2)
C17 C18 C27 119.1(2)
C13 C18 C27 118.7(2)
C20 C19 C22 107.6(2)
C20 C19 C21 109.6(2)
C22 C19 C21 107.4(2)
C20 C19 C14 110.1(2)
C22 C19 C14 112.5(2)
C21 C19 C14 109.5(2)
C16 C23 C25 112.2(2)
C16 C23 C26 110.1(2)
C25 C23 C26 108.3(2)
C16 C23 C24 108.5(2)
C25 C23 C24 108.0(2)
C26 C23 C24 109.7(2)
N1 C27 C18 110.6(2)
C27 N1 C28 111.1(2)
C27 N1 C29 110.2(2)
C28 N1 C29 108.6(2)
C27 N1 Ga1 102.81(15)
C28 N1 Ga1 114.54(16)
C29 N1 Ga1 109.52(16)

loop_
_geom_bond_atom_site_label_1
_geom_bond_atom_site_label_2
_geom_bond_distance
C1 C2 1.403(3)
C1 C6 1.417(3)
C1 Ga1 1.976(3)
C2 C3 1.388(4)
C3 C4 1.380(4)
C4 C5 1.391(4)
C5 C6 1.392(4)
C6 C7 1.502(3)
C7 C8 1.404(3)
C7 C12 1.408(4)
C8 C9 1.386(4)
C9 C10 1.387(4)
C10 C11 1.394(4)
C11 C12 1.397(3)
C12 Ga1 1.985(2)
Ga1 C13 1.974(3)
Ga1 N1 2.109(2)
C13 C18 1.401(3)
C13 C14 1.418(4)
C14 C15 1.394(4)
C14 C19 1.543(3)
C15 C16 1.404(3)
C16 C17 1.388(4)
C16 C23 1.527(3)
C17 C18 1.396(4)
C18 C27 1.523(4)
C19 C20 1.534(3)
C19 C22 1.534(4)
C19 C21 1.535(4)
C23 C25 1.530(4)
C23 C26 1.535(4)
C23 C24 1.541(3)
C27 N1 1.480(3)
N1 C28 1.483(3)
N1 C29 1.487(3)

loop_
_geom_torsion_atom_site_label_1
_geom_torsion_atom_site_label_2
_geom_torsion_atom_site_label_3
_geom_torsion_atom_site_label_4
_geom_torsion
C6 C1 C2 C3 -1.0(4)
Ga1 C1 C2 C3 -174.6(2)
C1 C2 C3 C4 0.9(4)
C2 C3 C4 C5 -0.5(4)
C3 C4 C5 C6 0.1(4)
C4 C5 C6 C1 -0.2(4)
C4 C5 C6 C7 -179.1(2)
C2 C1 C6 C5 0.6(3)
Ga1 C1 C6 C5 175.84(18)
C2 C1 C6 C7 179.6(2)
Ga1 C1 C6 C7 -5.2(3)
C5 C6 C7 C8 -0.9(4)
C1 C6 C7 C8 -179.9(2)
C5 C6 C7 C12 178.3(2)
C1 C6 C7 C12 -0.7(3)
C12 C7 C8 C9 -2.9(4)
C6 C7 C8 C9 176.2(2)
C7 C8 C9 C10 -0.6(4)
C8 C9 C10 C11 2.8(4)
C9 C10 C11 C12 -1.6(4)
C10 C11 C12 C7 -1.8(4)
C10 C11 C12 Ga1 176.5(2)
C8 C7 C12 C11 4.1(4)
C6 C7 C12 C11 -175.1(2)
C8 C7 C12 Ga1 -174.67(19)
C6 C7 C12 Ga1 6.1(3)
C2 C1 Ga1 C13 -24.7(3)
C6 C1 Ga1 C13 161.15(16)
C2 C1 Ga1 C12 -178.9(3)
C6 C1 Ga1 C12 6.94(18)
C2 C1 Ga1 N1 74.7(3)
C6 C1 Ga1 N1 -99.46(17)
C11 C12 Ga1 C13 14.2(3)
C7 C12 Ga1 C13 -167.34(16)
C11 C12 Ga1 C1 174.3(3)
C7 C12 Ga1 C1 -7.26(18)
C11 C12 Ga1 N1 -82.4(3)
C7 C12 Ga1 N1 96.05(18)
C1 Ga1 C13 C18 123.09(18)
C12 Ga1 C13 C18 -89.21(19)
N1 Ga1 C13 C18 17.68(17)
C1 Ga1 C13 C14 -60.9(3)
C12 Ga1 C13 C14 86.8(3)
N1 Ga1 C13 C14 -166.3(2)
C18 C13 C14 C15 0.7(3)
Ga1 C13 C14 C15 -175.02(18)
C18 C13 C14 C19 -178.2(2)
Ga1 C13 C14 C19 6.0(3)
C13 C14 C15 C16 -0.3(4)
C19 C14 C15 C16 178.7(2)
C14 C15 C16 C17 -0.7(3)
C14 C15 C16 C23 178.2(2)
C15 C16 C17 C18 1.1(3)
C23 C16 C17 C18 -177.7(2)
C16 C17 C18 C13 -0.7(4)
C16 C17 C18 C27 176.4(2)
C14 C13 C18 C17 -0.2(3)
Ga1 C13 C18 C17 176.44(19)
C14 C13 C18 C27 -177.4(2)
Ga1 C13 C18 C27 -0.7(3)
C15 C14 C19 C20 122.2(3)
C13 C14 C19 C20 -58.9(3)
C15 C14 C19 C22 2.2(3)
C13 C14 C19 C22 -178.9(2)
C15 C14 C19 C21 -117.2(3)
C13 C14 C19 C21 61.7(3)
C17 C16 C23 C25 -2.1(3)
C15 C16 C23 C25 179.1(2)
C17 C16 C23 C26 -122.8(3)
C15 C16 C23 C26 58.4(3)
C17 C16 C23 C24 117.1(3)
C15 C16 C23 C24 -61.7(3)
C17 C18 C27 N1 156.7(2)
C13 C18 C27 N1 -26.0(3)
C18 C27 N1 C28 158.8(2)
C18 C27 N1 C29 -80.8(3)
C18 C27 N1 Ga1 35.8(2)
C13 Ga1 N1 C27 -30.31(16)
C1 Ga1 N1 C27 -171.24(16)
C12 Ga1 N1 C27 95.51(17)
C13 Ga1 N1 C28 -150.96(19)
C1 Ga1 N1 C28 68.1(2)
C12 Ga1 N1 C28 -25.1(2)
C13 Ga1 N1 C29 86.80(18)
C1 Ga1 N1 C29 -54.13(19)
C12 Ga1 N1 C29 -147.38(18)
